data_7122660
loop_
_publ_author_name
'Bujak, Maciej'
'Stammler, Georg'
'Blomeyer, Sebastian'
'Mitzel, Norbert Werner'

_publ_section_title
;
 The Nature of Interactions of Benzene with CF3I and CF3CH2I
;
_journal_name_full 'Chemical Communications'
_journal_paper_doi 10.1039/C8CC08980A
_journal_year 2018
_chemical_formula_moiety '(C F3 I)2, C6 H6'
_chemical_formula_sum 'C8 H6 F6 I2'
_chemical_formula_weight 469.93
_chemical_name_systematic
; 
 Bis(trifluoroiodomethane) benzene
;
_space_group_IT_number 12
_symmetry_cell_setting monoclinic
_symmetry_space_group_name_Hall '-C 2y'
_symmetry_space_group_name_H-M 'C 1 2/m 1'
_atom_sites_solution_hydrogens difmap
_atom_sites_solution_primary direct
_atom_sites_solution_secondary difmap
_audit_creation_method SHELXL-97
_audit_update_record
;
2018-10-15 deposited with the CCDC.
2018-11-28 downloaded from the CCDC.
;
_cell_angle_alpha 90.00
_cell_angle_beta 110.146(7)
_cell_angle_gamma 90.00
_cell_formula_units_Z 2
_cell_length_a 8.7050(5)
_cell_length_b 8.7152(4)
_cell_length_c 9.7655(6)
_cell_measurement_reflns_used 4171
_cell_measurement_temperature 140.0(1)
_cell_measurement_theta_max 31.1
_cell_measurement_theta_min 2.2
_cell_volume 695.54(7)
_computing_cell_refinement 'CrysAlisPro (Rigaku Oxford Diffraction, 2015)'
_computing_data_collection 'CrysAlisPro (Rigaku Oxford Diffraction, 2015)'
_computing_data_reduction 'CrysAlisPro (Rigaku Oxford Diffraction, 2015)'
_computing_molecular_graphics 'Mercury (C. F. Macrae at al., 2008)'
_computing_publication_material 'SHELXL-97 (G. M. Sheldrick, 2008, 2015)'
_computing_structure_refinement 'SHELXL-97 (G. M. Sheldrick, 2008, 2015)'
_computing_structure_solution 'SHELXS-97 (G. M. Sheldrick, 2008)'
_diffrn_ambient_temperature 140.0(1)
_diffrn_measured_fraction_theta_full 0.992
_diffrn_measured_fraction_theta_max 0.992
_diffrn_measurement_device_type SuperNova
_diffrn_measurement_method \w-scans
_diffrn_radiation_monochromator graphite
_diffrn_radiation_source 'fine-focus sealed tube'
_diffrn_radiation_type MoK\a
_diffrn_radiation_wavelength 0.71073
_diffrn_reflns_av_R_equivalents 0.0780
_diffrn_reflns_av_sigmaI/netI 0.0314
_diffrn_reflns_limit_h_max 10
_diffrn_reflns_limit_h_min -10
_diffrn_reflns_limit_k_max 10
_diffrn_reflns_limit_k_min -10
_diffrn_reflns_limit_l_max 12
_diffrn_reflns_limit_l_min -12
_diffrn_reflns_number 5814
_diffrn_reflns_theta_full 25.96
_diffrn_reflns_theta_max 25.96
_diffrn_reflns_theta_min 3.42
_exptl_absorpt_coefficient_mu 4.562
_exptl_absorpt_correction_T_max 1.000
_exptl_absorpt_correction_T_min 0.007
_exptl_absorpt_correction_type multi-scan
_exptl_absorpt_process_details
;
CrysAlisPro 1.171.39.15e (Rigaku Oxford Diffraction, 2015)
Empirical absorption correction using spherical harmonics,
implemented in SCALE3 ABSPACK scaling algorithm.
;
_exptl_crystal_colour colourless
_exptl_crystal_density_diffrn 2.244
_exptl_crystal_density_method 'not measured'
_exptl_crystal_description pillar
_exptl_crystal_F_000 428
_exptl_crystal_size_max 0.30
_exptl_crystal_size_mid 0.30
_exptl_crystal_size_min 0.20
_refine_diff_density_max 1.072
_refine_diff_density_min -0.554
_refine_diff_density_rms 0.119
_refine_ls_extinction_coef 0.044(3)
_refine_ls_extinction_expression Fc\^*\^=kFc[1+0.001xFc\^2\^\l\^3\^/sin(2\q)]\^-1/4
_refine_ls_extinction_method SHELXL
_refine_ls_goodness_of_fit_ref 1.145
_refine_ls_hydrogen_treatment hetero
_refine_ls_matrix_type full
_refine_ls_number_parameters 63
_refine_ls_number_reflns 729
_refine_ls_number_restraints 51
_refine_ls_restrained_S_all 1.237
_refine_ls_R_factor_all 0.0344
_refine_ls_R_factor_gt 0.0334
_refine_ls_shift/su_max 0.000
_refine_ls_shift/su_mean 0.000
_refine_ls_structure_factor_coef Fsqd
_refine_ls_weighting_details
;
 calc w=1/[\s\^2\^(Fo\^2\^)+(0.0350P)\^2\^+2.3107P] where
 P=(Fo\^2\^+2Fc\^2\^)/3'
;
_refine_ls_weighting_scheme calc
_refine_ls_wR_factor_gt 0.0836
_refine_ls_wR_factor_ref 0.0847
_reflns_number_gt 696
_reflns_number_total 729
_reflns_threshold_expression >2sigma(I)
_cod_data_source_file c8cc08980a1.cif
_cod_data_source_block CF3I2C6H6_140K
_cod_depositor_comments
;
The following automatic conversions were performed:

'_symmetry_cell_setting' value 'Monoclinic' changed to 'monoclinic'
according to
/home/data/users/saulius/crontab/automatic-downloads/rss-feeds/RSC/lib/dictionaries/cif_core.dic
dictionary named 'cif_core.dic' version 2.4.2 from 2011-04-26.

Automatic conversion script
Id: cif_fix_values 4973 2017-02-22 13:04:09Z antanas 
;
_cod_original_sg_symbol_H-M 'C 2/m'
_cod_database_code 7122660

loop_
_symmetry_equiv_pos_as_xyz
'x, y, z'
'-x, y, -z'
'x+1/2, y+1/2, z'
'-x+1/2, y+1/2, -z'
'-x, -y, -z'
'x, -y, z'
'-x+1/2, -y+1/2, -z'
'x+1/2, -y+1/2, z'

loop_
_atom_site_label
_atom_site_type_symbol
_atom_site_fract_x
_atom_site_fract_y
_atom_site_fract_z
_atom_site_U_iso_or_equiv
_atom_site_adp_type
_atom_site_occupancy
_atom_site_symmetry_multiplicity
_atom_site_calc_flag
_atom_site_refinement_flags
_atom_site_disorder_assembly
_atom_site_disorder_group
I1 I 0.32360(6) 0.0000 0.27448(6) 0.0646(4) Uani 1 2 d S A .
C1 C 0.1588(9) 0.0000 0.3887(9) 0.066(2) Uani 1 2 d SD . .
F11 F 0.2253(13) 0.0000 0.5281(10) 0.102(3) Uani 0.655(13) 2 d SPDU A 1
F21 F 0.0576(9) 0.1197(9) 0.3533(9) 0.111(3) Uani 0.655(13) 1 d PDU A 1
F12 F 0.012(2) 0.0000 0.308(3) 0.112(6) Uani 0.345(13) 2 d SPDU A 2
F22 F 0.1885(19) 0.1180(16) 0.4756(15) 0.115(5) Uani 0.345(13) 1 d PDU A 2
C2 C 0.6245(8) 0.0789(8) 0.1023(6) 0.0659(15) Uani 1 1 d D . .
H2 H 0.714(7) 0.125(8) 0.170(7) 0.079 Uiso 1 1 d D . .
C3 C 0.5000 0.1589(10) 0.0000 0.0640(19) Uani 1 2 d SD . .
H3 H 0.5000 0.265(7) 0.0000 0.077 Uiso 1 2 d SD . .

loop_
_atom_site_aniso_label
_atom_site_aniso_U_11
_atom_site_aniso_U_22
_atom_site_aniso_U_33
_atom_site_aniso_U_23
_atom_site_aniso_U_13
_atom_site_aniso_U_12
I1 0.0621(5) 0.0736(5) 0.0689(5) 0.000 0.0361(3) 0.000
C1 0.045(4) 0.094(6) 0.060(5) 0.000 0.018(4) 0.000
F11 0.086(5) 0.161(8) 0.071(5) 0.000 0.040(4) 0.000
F21 0.097(5) 0.123(6) 0.135(6) 0.021(4) 0.069(4) 0.046(4)
F12 0.088(9) 0.136(11) 0.123(10) 0.000 0.049(8) 0.000
F22 0.122(8) 0.125(8) 0.118(8) -0.035(7) 0.069(6) 0.004(7)
C2 0.067(3) 0.073(3) 0.051(3) -0.005(3) 0.013(3) -0.006(3)
C3 0.069(5) 0.061(4) 0.061(4) 0.000 0.022(4) 0.000

loop_
_atom_type_symbol
_atom_type_description
_atom_type_scat_dispersion_real
_atom_type_scat_dispersion_imag
_atom_type_scat_source
C C 0.0033 0.0016 'International Tables Vol C Tables 4.2.6.8 and 6.1.1.4'
H H 0.0000 0.0000 'International Tables Vol C Tables 4.2.6.8 and 6.1.1.4'
F F 0.0171 0.0103 'International Tables Vol C Tables 4.2.6.8 and 6.1.1.4'
I I -0.4742 1.8119 'International Tables Vol C Tables 4.2.6.8 and 6.1.1.4'

loop_
_geom_angle_atom_site_label_1
_geom_angle_atom_site_label_2
_geom_angle_atom_site_label_3
_geom_angle
_geom_angle_site_symmetry_1
_geom_angle_site_symmetry_3
F12 C1 F22 110.0(9) . .
F12 C1 F22 110.0(9) . 6
F22 C1 F22 104.4(13) . 6
F11 C1 F21 107.0(6) . 6
F11 C1 F21 107.0(6) . .
F21 C1 F21 103.1(8) 6 .
F12 C1 I1 113.9(12) . .
F11 C1 I1 115.0(7) . .
F22 C1 I1 109.1(8) . .
F22 C1 I1 109.1(8) 6 .
F21 C1 I1 112.0(5) 6 .
F21 C1 I1 112.0(5) . .
C2 C2 C3 120.3(4) 6 .
C2 C2 H2 116(4) 6 .
C3 C2 H2 124(5) . .
C2 C3 C2 119.4(8) 2_655 .
C2 C3 H3 120.3(4) 2_655 .
C2 C3 H3 120.3(4) . .

loop_
_geom_bond_atom_site_label_1
_geom_bond_atom_site_label_2
_geom_bond_distance
_geom_bond_site_symmetry_2
I1 C1 2.099(9) .
C1 F12 1.247(18) .
C1 F11 1.283(11) .
C1 F22 1.302(14) .
C1 F22 1.302(14) 6
C1 F21 1.332(8) 6
C1 F21 1.332(8) .
C2 C2 1.375(13) 6
C2 C3 1.383(8) .
C2 H2 0.92(6) .
C3 C2 1.383(8) 2_655
C3 H3 0.92(6) .

loop_
_geom_torsion_atom_site_label_1
_geom_torsion_atom_site_label_2
_geom_torsion_atom_site_label_3
_geom_torsion_atom_site_label_4
_geom_torsion
_geom_torsion_site_symmetry_1
_geom_torsion_site_symmetry_4
C2 C2 C3 C2 0.0 6 2_655
